data_4074328
loop_
_publ_author_name
'Brym, Markus'
'Francis, Matthew D.'
'Jin, Guoxia'
'Jones, Cameron'
'Mills, David P.'
'Stasch, Andreas'

_publ_section_title
;
 Facile Transformations of a 1,3,5-Triphosphacyclohexadienyl Anion within
 the Coordination Sphere of Group 13 and 14 Elements:&#x00A0; Synthesis of
 1,3-Diphosphacyclopentadienyl Complexes and Phosphaorganometallic Cage
 Compounds
;
_journal_issue 20
_journal_name_full Organometallics
_journal_page_first 4799
_journal_paper_doi 10.1021/om0605581
_journal_volume 25
_journal_year 2006
_chemical_formula_sum 'C30 H54 P4 Pb'
_chemical_formula_weight 745.80
_chemical_name_systematic
; 
 ? 
;
_space_group_IT_number 14
_symmetry_cell_setting monoclinic
_symmetry_space_group_name_Hall '-P 2yn'
_symmetry_space_group_name_H-M 'P 1 21/n 1'
_atom_sites_solution_hydrogens geom
_atom_sites_solution_primary direct
_atom_sites_solution_secondary difmap
_audit_creation_method SHELXL-97
_cell_angle_alpha 90.00
_cell_angle_beta 98.7030(10)
_cell_angle_gamma 90.00
_cell_formula_units_Z 4
_cell_length_a 9.1190(2)
_cell_length_b 18.1130(3)
_cell_length_c 20.6030(4)
_cell_measurement_temperature 150(2)
_cell_volume 3363.87(11)
_computing_structure_refinement 'SHELXL-97 (Sheldrick, 1997)'
_computing_structure_solution 'SHELXS-97 (Sheldrick, 1990)'
_diffrn_ambient_temperature 150(2)
_diffrn_measured_fraction_theta_full 0.998
_diffrn_measured_fraction_theta_max 0.998
_diffrn_measurement_device_type 'Nonius Kappa CCD'
_diffrn_radiation_monochromator graphite
_diffrn_radiation_source 'fine-focus sealed tube'
_diffrn_radiation_type MoK\a
_diffrn_radiation_wavelength 0.71073
_diffrn_reflns_av_R_equivalents 0.0904
_diffrn_reflns_av_sigmaI/netI 0.0688
_diffrn_reflns_limit_h_max 11
_diffrn_reflns_limit_h_min -11
_diffrn_reflns_limit_k_max 23
_diffrn_reflns_limit_k_min -22
_diffrn_reflns_limit_l_max 26
_diffrn_reflns_limit_l_min -26
_diffrn_reflns_number 31995
_diffrn_reflns_theta_full 27.09
_diffrn_reflns_theta_max 27.09
_diffrn_reflns_theta_min 3.00
_exptl_absorpt_coefficient_mu 5.222
_exptl_absorpt_correction_T_max 0.711
_exptl_absorpt_correction_T_min 0.522
_exptl_absorpt_correction_type multi-scan
_exptl_absorpt_process_details 'Sortav (Blessing, 1995)'
_exptl_crystal_colour yellow
_exptl_crystal_density_diffrn 1.473
_exptl_crystal_density_method 'not measured'
_exptl_crystal_description block
_exptl_crystal_F_000 1504
_exptl_crystal_size_max 0.20
_exptl_crystal_size_mid 0.08
_exptl_crystal_size_min 0.07
_refine_diff_density_max 1.169
_refine_diff_density_min -1.289
_refine_diff_density_rms 0.151
_refine_ls_extinction_method none
_refine_ls_goodness_of_fit_ref 1.022
_refine_ls_hydrogen_treatment constr
_refine_ls_matrix_type full
_refine_ls_number_parameters 334
_refine_ls_number_reflns 7397
_refine_ls_number_restraints 6
_refine_ls_restrained_S_all 1.027
_refine_ls_R_factor_all 0.0746
_refine_ls_R_factor_gt 0.0427
_refine_ls_shift/su_max 0.001
_refine_ls_shift/su_mean 0.000
_refine_ls_structure_factor_coef Fsqd
_refine_ls_weighting_details 'calc w=1/[\s^2^(Fo^2^)+(0.0363P)^2^+5.0603P] where P=(Fo^2^+2Fc^2^)/3'
_refine_ls_weighting_scheme calc
_refine_ls_wR_factor_gt 0.0884
_refine_ls_wR_factor_ref 0.1005
_reflns_number_gt 5031
_reflns_number_total 7397
_reflns_threshold_expression >2sigma(I)
_cod_data_source_file om0605581si20060628_061253.cif
_cod_data_source_block compound6
_cod_original_sg_symbol_H-M P2(1)/n
_cod_database_code 4074328

loop_
_symmetry_equiv_pos_as_xyz
'x, y, z'
'-x+1/2, y+1/2, -z+1/2'
'-x, -y, -z'
'x-1/2, -y-1/2, z-1/2'

loop_
_atom_site_label
_atom_site_type_symbol
_atom_site_fract_x
_atom_site_fract_y
_atom_site_fract_z
_atom_site_U_iso_or_equiv
_atom_site_adp_type
_atom_site_occupancy
_atom_site_symmetry_multiplicity
_atom_site_calc_flag
_atom_site_refinement_flags
Pb1 Pb 0.26411(2) 0.248143(11) -0.013911(10) 0.02055(8) Uani 1 1 d .
P1 P 0.37095(16) 0.25131(8) -0.14837(8) 0.0233(3) Uani 1 1 d .
P2 P 0.11921(15) 0.16049(7) -0.12285(7) 0.0188(3) Uani 1 1 d .
P3 P 0.12284(16) 0.26885(8) 0.10715(8) 0.0246(3) Uani 1 1 d .
P4 P 0.40148(15) 0.18599(8) 0.11151(7) 0.0210(3) Uani 1 1 d .
C1 C 0.3074(6) 0.1647(3) -0.1295(3) 0.0189(11) Uani 1 1 d .
C2 C 0.0773(6) 0.2572(3) -0.1389(2) 0.0184(11) Uani 1 1 d .
C3 C 0.1987(6) 0.2997(3) -0.1529(3) 0.0172(11) Uani 1 1 d .
C4 C 0.4104(6) 0.0971(3) -0.1207(3) 0.0242(13) Uani 1 1 d .
C5 C 0.5159(6) 0.1025(3) -0.0556(3) 0.0304(14) Uani 1 1 d .
H5A H 0.4588 0.0996 -0.0191 0.046 Uiso 1 1 calc R
H5B H 0.5691 0.1496 -0.0537 0.046 Uiso 1 1 calc R
H5C H 0.5873 0.0617 -0.0525 0.046 Uiso 1 1 calc R
C6 C 0.5027(6) 0.0956(3) -0.1778(3) 0.0294(14) Uani 1 1 d .
H6A H 0.5699 0.0531 -0.1726 0.044 Uiso 1 1 calc R
H6B H 0.5609 0.1412 -0.1773 0.044 Uiso 1 1 calc R
H6C H 0.4360 0.0917 -0.2196 0.044 Uiso 1 1 calc R
C7 C 0.3225(7) 0.0255(3) -0.1217(3) 0.0345(15) Uani 1 1 d .
H7A H 0.2623 0.0261 -0.0862 0.052 Uiso 1 1 calc R
H7B H 0.3911 -0.0165 -0.1158 0.052 Uiso 1 1 calc R
H7C H 0.2575 0.0208 -0.1640 0.052 Uiso 1 1 calc R
C8 C -0.0894(6) 0.2760(3) -0.1383(3) 0.0226(12) Uani 1 1 d .
C9 C -0.1647(6) 0.2183(4) -0.0992(4) 0.0376(16) Uani 1 1 d .
H14A H -0.2688 0.2319 -0.0995 0.056 Uiso 1 1 calc R
H14B H -0.1137 0.2169 -0.0538 0.056 Uiso 1 1 calc R
H14C H -0.1593 0.1696 -0.1193 0.056 Uiso 1 1 calc R
C10 C -0.1182(7) 0.3495(3) -0.1047(4) 0.0411(17) Uani 1 1 d .
H15A H -0.0828 0.3905 -0.1292 0.062 Uiso 1 1 calc R
H15B H -0.0652 0.3495 -0.0596 0.062 Uiso 1 1 calc R
H15C H -0.2248 0.3551 -0.1040 0.062 Uiso 1 1 calc R
C11 C -0.1709(7) 0.2724(4) -0.2093(3) 0.0368(15) Uani 1 1 d .
H16A H -0.1268 0.3082 -0.2364 0.055 Uiso 1 1 calc R
H16B H -0.2760 0.2843 -0.2098 0.055 Uiso 1 1 calc R
H16C H -0.1618 0.2226 -0.2268 0.055 Uiso 1 1 calc R
C12 C 0.2105(6) 0.3838(3) -0.1691(3) 0.0254(13) Uani 1 1 d .
C13 C 0.2245(7) 0.4294(3) -0.1058(3) 0.0336(15) Uani 1 1 d .
H10A H 0.3189 0.4179 -0.0781 0.050 Uiso 1 1 calc R
H10B H 0.1423 0.4174 -0.0820 0.050 Uiso 1 1 calc R
H10C H 0.2214 0.4821 -0.1167 0.050 Uiso 1 1 calc R
C14 C 0.3499(7) 0.3995(3) -0.1996(3) 0.0334(15) Uani 1 1 d .
H11A H 0.3567 0.4525 -0.2080 0.050 Uiso 1 1 calc R
H11B H 0.3449 0.3723 -0.2410 0.050 Uiso 1 1 calc R
H11C H 0.4376 0.3836 -0.1693 0.050 Uiso 1 1 calc R
C15 C 0.0832(7) 0.4116(3) -0.2210(3) 0.0392(17) Uani 1 1 d .
H12A H -0.0115 0.4054 -0.2047 0.059 Uiso 1 1 calc R
H12B H 0.0817 0.3832 -0.2616 0.059 Uiso 1 1 calc R
H12C H 0.0985 0.4640 -0.2299 0.059 Uiso 1 1 calc R
C16 C 0.2095(6) 0.1834(3) 0.1058(3) 0.0196(12) Uani 1 1 d .
C17 C 0.2895(6) 0.3248(3) 0.1142(3) 0.0218(12) Uani 1 1 d .
C18 C 0.4226(6) 0.2843(3) 0.1171(3) 0.0205(12) Uani 1 1 d .
C19 C 0.1228(6) 0.1107(3) 0.1047(3) 0.0227(12) Uani 1 1 d .
C20 C 0.1318(11) 0.0832(5) 0.1757(4) 0.076(3) Uani 1 1 d U
H21A H 0.2361 0.0781 0.1953 0.115 Uiso 1 1 calc R
H21B H 0.0822 0.0352 0.1759 0.115 Uiso 1 1 calc R
H21C H 0.0829 0.1188 0.2011 0.115 Uiso 1 1 calc R
C21 C 0.1927(8) 0.0518(3) 0.0673(4) 0.057(2) Uani 1 1 d .
H23A H 0.1866 0.0666 0.0212 0.085 Uiso 1 1 calc R
H23B H 0.1398 0.0050 0.0699 0.085 Uiso 1 1 calc R
H23C H 0.2970 0.0455 0.0866 0.085 Uiso 1 1 calc R
C22 C -0.0366(7) 0.1184(4) 0.0733(5) 0.078(3) Uani 1 1 d .
H22A H -0.0894 0.1501 0.1006 0.117 Uiso 1 1 calc R
H22B H -0.0833 0.0695 0.0692 0.117 Uiso 1 1 calc R
H22C H -0.0408 0.1404 0.0296 0.117 Uiso 1 1 calc R
C23 C 0.2574(6) 0.4092(3) 0.1207(3) 0.0301(14) Uani 1 1 d .
C24 C 0.0952(7) 0.4269(3) 0.0915(4) 0.051(2) Uani 1 1 d .
H26A H 0.0758 0.4795 0.0975 0.077 Uiso 1 1 calc R
H26B H 0.0280 0.3974 0.1139 0.077 Uiso 1 1 calc R
H26C H 0.0789 0.4151 0.0445 0.077 Uiso 1 1 calc R
C25 C 0.3485(7) 0.4610(3) 0.0840(3) 0.0391(16) Uani 1 1 d .
H27A H 0.3313 0.4489 0.0371 0.059 Uiso 1 1 calc R
H27B H 0.4541 0.4551 0.1012 0.059 Uiso 1 1 calc R
H27C H 0.3185 0.5122 0.0902 0.059 Uiso 1 1 calc R
C26 C 0.2754(8) 0.4291(4) 0.1944(3) 0.0484(19) Uani 1 1 d .
H25A H 0.2513 0.4813 0.1993 0.073 Uiso 1 1 calc R
H25B H 0.3780 0.4200 0.2148 0.073 Uiso 1 1 calc R
H25C H 0.2082 0.3986 0.2160 0.073 Uiso 1 1 calc R
C27 C 0.5876(6) 0.3110(3) 0.1238(3) 0.0298(14) Uani 1 1 d .
C28 C 0.6932(7) 0.2459(4) 0.1405(5) 0.057(2) Uani 1 1 d .
H31A H 0.7960 0.2629 0.1432 0.086 Uiso 1 1 calc R
H31B H 0.6732 0.2081 0.1062 0.086 Uiso 1 1 calc R
H31C H 0.6783 0.2247 0.1828 0.086 Uiso 1 1 calc R
C29 C 0.6215(7) 0.3430(4) 0.0585(3) 0.0454(18) Uani 1 1 d .
H30A H 0.5537 0.3841 0.0449 0.068 Uiso 1 1 calc R
H30B H 0.6082 0.3045 0.0247 0.068 Uiso 1 1 calc R
H30C H 0.7241 0.3609 0.0642 0.068 Uiso 1 1 calc R
C30 C 0.6280(7) 0.3660(4) 0.1805(3) 0.0427(17) Uani 1 1 d .
H29A H 0.6028 0.3447 0.2211 0.064 Uiso 1 1 calc R
H29B H 0.5723 0.4119 0.1705 0.064 Uiso 1 1 calc R
H29C H 0.7346 0.3765 0.1861 0.064 Uiso 1 1 calc R

loop_
_atom_site_aniso_label
_atom_site_aniso_U_11
_atom_site_aniso_U_22
_atom_site_aniso_U_33
_atom_site_aniso_U_23
_atom_site_aniso_U_13
_atom_site_aniso_U_12
Pb1 0.02269(12) 0.01821(12) 0.01976(12) -0.00174(9) 0.00002(8) 0.00017(9)
P1 0.0224(7) 0.0182(7) 0.0299(8) 0.0027(6) 0.0058(6) -0.0014(6)
P2 0.0184(7) 0.0154(6) 0.0221(8) -0.0010(6) 0.0017(6) -0.0032(6)
P3 0.0164(7) 0.0207(7) 0.0380(10) -0.0058(6) 0.0082(7) 0.0004(6)
P4 0.0179(7) 0.0217(7) 0.0229(8) 0.0002(6) 0.0017(6) 0.0020(6)
C1 0.020(3) 0.018(3) 0.018(3) -0.005(2) 0.001(2) -0.003(2)
C2 0.023(3) 0.021(3) 0.009(2) -0.002(2) -0.004(2) 0.000(2)
C3 0.022(3) 0.014(2) 0.015(3) -0.002(2) 0.001(2) 0.002(2)
C4 0.024(3) 0.017(3) 0.032(4) 0.001(2) 0.007(3) 0.003(2)
C5 0.038(3) 0.029(3) 0.025(4) 0.006(3) 0.007(3) 0.019(3)
C6 0.029(3) 0.028(3) 0.031(4) -0.005(3) 0.004(3) 0.014(3)
C7 0.040(4) 0.020(3) 0.044(4) -0.004(3) 0.010(3) 0.003(3)
C8 0.021(3) 0.020(3) 0.025(3) 0.002(2) 0.000(2) 0.003(2)
C9 0.019(3) 0.041(4) 0.054(5) 0.015(3) 0.010(3) 0.000(3)
C10 0.033(4) 0.036(3) 0.057(5) -0.015(3) 0.014(3) 0.004(3)
C11 0.025(3) 0.051(4) 0.031(4) -0.003(3) -0.004(3) 0.001(3)
C12 0.027(3) 0.022(3) 0.027(3) 0.006(2) 0.001(3) -0.003(2)
C13 0.045(4) 0.017(3) 0.037(4) -0.001(3) 0.000(3) -0.004(3)
C14 0.038(4) 0.022(3) 0.040(4) 0.013(3) 0.004(3) -0.009(3)
C15 0.044(4) 0.019(3) 0.053(5) 0.019(3) 0.001(3) 0.003(3)
C16 0.018(3) 0.021(3) 0.018(3) 0.002(2) -0.003(2) 0.005(2)
C17 0.018(3) 0.023(3) 0.024(3) -0.008(2) 0.002(2) 0.000(2)
C18 0.015(3) 0.029(3) 0.016(3) -0.005(2) -0.003(2) -0.004(2)
C19 0.021(3) 0.020(3) 0.028(3) -0.001(2) 0.006(2) -0.004(2)
C20 0.106(5) 0.071(5) 0.055(5) 0.008(4) 0.019(4) -0.045(4)
C21 0.060(5) 0.024(3) 0.094(7) -0.011(4) 0.035(5) -0.010(3)
C22 0.019(3) 0.025(4) 0.179(11) 0.004(5) -0.017(5) -0.004(3)
C23 0.027(3) 0.025(3) 0.039(4) -0.013(3) 0.005(3) -0.002(3)
C24 0.045(4) 0.019(3) 0.089(7) -0.004(3) 0.008(4) 0.010(3)
C25 0.045(4) 0.032(3) 0.040(4) -0.003(3) 0.004(3) -0.005(3)
C26 0.062(5) 0.039(4) 0.046(5) -0.019(3) 0.017(4) -0.003(4)
C27 0.022(3) 0.036(3) 0.030(4) -0.003(3) -0.002(3) -0.005(3)
C28 0.016(3) 0.053(5) 0.102(7) 0.005(4) 0.004(4) 0.002(3)
C29 0.025(3) 0.070(5) 0.044(4) -0.008(4) 0.013(3) -0.019(3)
C30 0.028(3) 0.056(4) 0.040(4) -0.004(3) -0.009(3) -0.015(3)

loop_
_atom_type_symbol
_atom_type_description
_atom_type_scat_dispersion_real
_atom_type_scat_dispersion_imag
_atom_type_scat_source
C C 0.0033 0.0016 'International Tables Vol C Tables 4.2.6.8 and 6.1.1.4'
H H 0.0000 0.0000 'International Tables Vol C Tables 4.2.6.8 and 6.1.1.4'
P P 0.1023 0.0942 'International Tables Vol C Tables 4.2.6.8 and 6.1.1.4'
Pb Pb -3.3944 10.1111 'International Tables Vol C Tables 4.2.6.8 and 6.1.1.4'

loop_
_geom_angle_atom_site_label_1
_geom_angle_atom_site_label_2
_geom_angle_atom_site_label_3
_geom_angle
C16 Pb1 C2 130.10(15)
C16 Pb1 P2 109.06(11)
C2 Pb1 P2 36.60(10)
C16 Pb1 P4 35.06(11)
C2 Pb1 P4 158.86(10)
P2 Pb1 P4 123.91(4)
C16 Pb1 P3 34.52(10)
C2 Pb1 P3 117.91(11)
P2 Pb1 P3 120.63(4)
P4 Pb1 P3 59.55(4)
C16 Pb1 P1 155.66(11)
C2 Pb1 P1 54.26(11)
P2 Pb1 P1 58.80(4)
P4 Pb1 P1 130.73(4)
P3 Pb1 P1 169.14(4)
C1 P1 C3 97.7(2)
C1 P1 Pb1 67.60(18)
C3 P1 Pb1 70.16(17)
C1 P2 C2 97.3(2)
C1 P2 Pb1 72.42(17)
C2 P2 Pb1 70.80(16)
C16 P3 C17 97.0(2)
C16 P3 Pb1 67.81(18)
C17 P3 Pb1 71.09(18)
C16 P4 C18 97.4(2)
C16 P4 Pb1 69.99(18)
C18 P4 Pb1 72.62(18)
C4 C1 P1 121.8(4)
C4 C1 P2 123.2(4)
P1 C1 P2 115.0(3)
C3 C2 C8 132.6(4)
C3 C2 P2 114.5(4)
C8 C2 P2 112.9(4)
C3 C2 Pb1 80.6(3)
C8 C2 Pb1 116.9(3)
P2 C2 Pb1 72.59(17)
C2 C3 C12 130.9(5)
C2 C3 P1 115.5(4)
C12 C3 P1 113.6(4)
C7 C4 C5 109.1(5)
C7 C4 C1 111.4(4)
C5 C4 C1 110.1(4)
C7 C4 C6 108.7(5)
C5 C4 C6 109.0(5)
C1 C4 C6 108.5(4)
C11 C8 C10 111.8(5)
C11 C8 C9 106.2(5)
C10 C8 C9 103.4(5)
C11 C8 C2 108.3(5)
C10 C8 C2 115.1(5)
C9 C8 C2 111.6(4)
C14 C12 C13 106.4(5)
C14 C12 C15 103.9(5)
C13 C12 C15 111.9(5)
C14 C12 C3 110.8(4)
C13 C12 C3 110.1(5)
C15 C12 C3 113.4(4)
C19 C16 P4 122.4(4)
C19 C16 P3 122.0(4)
P4 C16 P3 115.5(3)
C19 C16 Pb1 119.9(4)
P4 C16 Pb1 74.95(18)
P3 C16 Pb1 77.66(19)
C18 C17 C23 132.4(5)
C18 C17 P3 114.7(4)
C23 C17 P3 112.8(4)
C17 C18 C27 130.6(5)
C17 C18 P4 115.5(4)
C27 C18 P4 113.9(4)
C22 C19 C21 107.4(6)
C22 C19 C16 112.9(5)
C21 C19 C16 111.0(5)
C22 C19 C20 110.4(6)
C21 C19 C20 106.8(6)
C16 C19 C20 108.1(5)
C25 C23 C24 103.9(5)
C25 C23 C26 111.1(5)
C24 C23 C26 106.7(5)
C25 C23 C17 115.7(5)
C24 C23 C17 110.4(5)
C26 C23 C17 108.6(5)
C28 C27 C30 105.0(6)
C28 C27 C29 106.5(6)
C30 C27 C29 111.3(5)
C28 C27 C18 110.2(5)
C30 C27 C18 112.6(5)
C29 C27 C18 110.9(5)

loop_
_geom_bond_atom_site_label_1
_geom_bond_atom_site_label_2
_geom_bond_distance
Pb1 C16 2.842(5)
Pb1 C2 2.870(5)
Pb1 P2 2.8994(14)
Pb1 P4 2.9213(15)
Pb1 P3 2.9989(15)
Pb1 P1 3.0730(15)
P1 C1 1.737(5)
P1 C3 1.789(5)
P2 C1 1.743(5)
P2 C2 1.812(5)
P3 C16 1.740(5)
P3 C17 1.814(5)
P4 C16 1.738(5)
P4 C18 1.792(6)
C1 C4 1.537(7)
C2 C3 1.414(7)
C2 C8 1.560(7)
C3 C12 1.567(7)
C4 C7 1.523(8)
C4 C5 1.529(8)
C4 C6 1.547(8)
C8 C11 1.538(8)
C8 C10 1.541(8)
C8 C9 1.542(8)
C12 C14 1.528(8)
C12 C13 1.532(8)
C12 C15 1.539(8)
C16 C19 1.533(7)
C17 C18 1.412(7)
C17 C23 1.567(7)
C18 C27 1.567(7)
C19 C22 1.505(8)
C19 C21 1.513(8)
C19 C20 1.535(10)
C23 C25 1.527(8)
C23 C24 1.544(8)
C23 C26 1.545(9)
C27 C28 1.529(8)
C27 C30 1.538(8)
C27 C29 1.540(9)
